data_7216569
loop_
_publ_author_name
'Suksangpanya, Unchulee'
'Blake, Alexander J.'
'Hubberstey, Peter'
'Wilson, Claire'

_publ_section_title
;
 Hydrogen-bonded supramolecular synthons in complexes of copper(ii)
 halides with polymethylene-linked bis(amidino-O-alkylurea) ligands
;
_journal_issue 92
_journal_name_full CrystEngComm
_journal_page_first 552
_journal_paper_doi 10.1039/b208617d
_journal_volume 4
_journal_year 2002
_chemical_formula_sum 'C11 H32 Cl2 Cu N8 O6'
_chemical_formula_weight 506.89
_chemical_name_common '[CuL2e]Cl2.3H2O.MeOH'
_chemical_name_systematic
;
?
;
_space_group_IT_number 2
_symmetry_cell_setting triclinic
_symmetry_space_group_name_Hall '-P 1'
_symmetry_space_group_name_H-M 'P -1'
_atom_sites_solution_hydrogens geom
_atom_sites_solution_primary direct
_atom_sites_solution_secondary difmap
_audit_creation_method SHELXL-97
_cell_angle_alpha 94.082(2)
_cell_angle_beta 99.368(3)
_cell_angle_gamma 91.580(3)
_cell_formula_units_Z 2
_cell_length_a 6.624(1)
_cell_length_b 12.677(2)
_cell_length_c 13.059(2)
_cell_measurement_reflns_used 3393
_cell_measurement_temperature 150(2)
_cell_measurement_theta_max 27.98
_cell_measurement_theta_min 2.35
_cell_volume 1078.4(3)
_computing_cell_refinement 'Bruker SAINT'
_computing_data_collection 'Bruker SMART'
_computing_data_reduction 'Bruker SHELXTL'
_computing_molecular_graphics 'CAMERON (Watkin et al, 1993)'
_computing_structure_refinement 'SHELXL-97 (Sheldrick, 1997)'
_computing_structure_solution 'SIR92 (Altomare et al, 1993)'
_diffrn_ambient_temperature 150(2)
_diffrn_measurement_device_type 'Bruker SMART CCD Area Detector'
_diffrn_measurement_method \w
_diffrn_radiation_monochromator graphite
_diffrn_radiation_source 'fine-focus sealed tube'
_diffrn_radiation_type MoK\a
_diffrn_radiation_wavelength 0.71073
_diffrn_reflns_av_R_equivalents 0.052
_diffrn_reflns_av_sigmaI/netI 0.0603
_diffrn_reflns_limit_h_max 8
_diffrn_reflns_limit_h_min -8
_diffrn_reflns_limit_k_max 16
_diffrn_reflns_limit_k_min -16
_diffrn_reflns_limit_l_max 17
_diffrn_reflns_limit_l_min -17
_diffrn_reflns_number 11099
_diffrn_reflns_theta_max 28.87
_diffrn_reflns_theta_min 1.59
_diffrn_standards_decay_% None
_exptl_absorpt_coefficient_mu 1.307
_exptl_absorpt_correction_T_max 0.888
_exptl_absorpt_correction_T_min 0.723
_exptl_absorpt_correction_type multi-scan
_exptl_crystal_colour Purple
_exptl_crystal_density_diffrn 1.561
_exptl_crystal_description Wedge
_exptl_crystal_F_000 530
_exptl_crystal_size_max 0.26
_exptl_crystal_size_mid 0.06
_exptl_crystal_size_min 0.06
_refine_diff_density_max 0.618
_refine_diff_density_min -0.643
_refine_diff_density_rms 0.088
_refine_ls_extinction_method none
_refine_ls_goodness_of_fit_all 0.945
_refine_ls_goodness_of_fit_ref 1.045
_refine_ls_hydrogen_treatment mixed
_refine_ls_matrix_type full
_refine_ls_number_parameters 299
_refine_ls_number_reflns 4973
_refine_ls_number_restraints 15
_refine_ls_restrained_S_all 0.947
_refine_ls_restrained_S_obs 1.047
_refine_ls_R_factor_all 0.0629
_refine_ls_R_factor_gt 0.0395
_refine_ls_shift/su_max -0.001
_refine_ls_shift/su_mean 0.000
_refine_ls_structure_factor_coef Fsqd
_refine_ls_weighting_details 'w=1/[\s^2^(Fo^2^)+(0.0480P)^2^] where P=(Fo^2^+2Fc^2^)/3'
_refine_ls_weighting_scheme calc
_refine_ls_wR_factor_all 0.0945
_refine_ls_wR_factor_ref 0.0878
_reflns_number_gt 3591
_reflns_number_total 4973
_reflns_threshold_expression >2sigma(I)
_cod_data_source_file b208617d.txt
_cod_data_source_block Compound_2a
_cod_depositor_comments
;
The following automatic conversions were performed:

'_symmetry_cell_setting' value 'Triclinic' changed to 'triclinic'
according to
/usr/data/users/saulius/automatic-downloads/retrospective/RSC/lib/dictionaries/cif_core.dic
dictionary named 'cif_core.dic' version 2.4.2 from
2011-04-26.

'_exptl_absorpt_correction_type' value 'Multi-scan'
changed to 'multi-scan' according to
/usr/data/users/saulius/automatic-downloads/retrospective/RSC/lib/dictionaries/cif_core.dic
dictionary named 'cif_core.dic' version 2.4.2 from 2011-04-26.

Automatic conversion script
Id: cif_fix_values 2281 2013-09-26 08:29:07Z andrius 

The following automatic conversions were performed:

'_refine_ls_weighting_scheme' value 'calc
w=1/[\s^2^(Fo^2^)+(0.0480P)^2^] where P=(Fo^2^+2Fc^2^)/3' was changed
to 'calc'. New tag '_refine_ls_weighting_details' was created. The
value of the new tag was set to 'w=1/[\s^2^(Fo^2^)+(0.0480P)^2^]
where P=(Fo^2^+2Fc^2^)/3'.

Automatic conversion script
Id: cif_fix_values 3143 2015-03-26 13:38:13Z robertas 
;
_cod_original_cell_volume 1078.4(5)
_cod_original_sg_symbol_H-M P-1
_cod_database_code 7216569

loop_
_symmetry_equiv_pos_as_xyz
'x, y, z'
'-x, -y, -z'

loop_
_atom_site_aniso_label
_atom_site_aniso_U_11
_atom_site_aniso_U_22
_atom_site_aniso_U_33
_atom_site_aniso_U_23
_atom_site_aniso_U_13
_atom_site_aniso_U_12
Cu1 0.0304(2) 0.0063(2) 0.0165(2) -0.00078(11) 0.00205(13) 0.00027(13)
Cl1 0.0480(5) 0.0089(3) 0.0324(4) 0.0006(3) 0.0056(3) -0.0002(3)
Cl2 0.0356(4) 0.0234(4) 0.0278(4) 0.0037(3) 0.0030(3) -0.0037(3)
C101 0.053(2) 0.0101(13) 0.0193(14) 0.0010(10) -0.0003(13) 0.0041(13)
N102 0.0303(13) 0.0082(11) 0.0153(11) -0.0001(8) 0.0016(9) 0.0018(9)
C103 0.0167(14) 0.0119(13) 0.0192(13) 0.0016(10) 0.0032(10) 0.0001(11)
N104 0.0305(14) 0.0043(10) 0.0217(12) -0.0007(9) 0.0034(10) -0.0003(10)
C105 0.0167(14) 0.0128(13) 0.0219(14) -0.0036(10) 0.0041(10) -0.0014(11)
N106 0.0281(13) 0.0109(11) 0.0152(11) 0.0005(9) 0.0029(9) 0.0016(10)
N131 0.039(2) 0.0100(11) 0.0195(12) 0.0002(9) 0.0034(11) -0.0001(11)
O151 0.0355(12) 0.0094(9) 0.0205(10) -0.0056(7) 0.0017(8) -0.0005(8)
C152 0.032(2) 0.0192(15) 0.0176(14) -0.0029(11) 0.0016(12) 0.0002(12)
C153 0.044(2) 0.022(2) 0.027(2) -0.0093(12) 0.0038(14) -0.0012(14)
C201 0.046(2) 0.0126(14) 0.0169(13) 0.0003(10) 0.0041(12) 0.0045(13)
N202 0.0267(13) 0.0117(11) 0.0170(11) 0.0013(8) 0.0029(9) 0.0008(10)
C203 0.0162(14) 0.0122(13) 0.0189(13) -0.0008(10) 0.0015(10) 0.0000(11)
N204 0.0267(13) 0.0058(10) 0.0221(12) -0.0006(9) 0.0033(9) -0.0008(10)
C205 0.0149(14) 0.0139(13) 0.0199(13) 0.0035(10) 0.0019(10) 0.0020(11)
N206 0.0274(13) 0.0100(11) 0.0162(11) -0.0012(8) 0.0023(9) -0.0002(10)
N231 0.039(2) 0.0074(11) 0.0181(11) -0.0005(9) 0.0013(10) 0.0008(10)
O251 0.0350(12) 0.0087(9) 0.0193(9) 0.0009(7) 0.0033(8) -0.0002(8)
C252 0.028(2) 0.0178(14) 0.0202(14) 0.0014(11) 0.0045(11) 0.0014(12)
C253 0.037(2) 0.023(2) 0.0219(14) 0.0053(11) 0.0043(12) 0.0003(13)
O1 0.0362(13) 0.0258(12) 0.0216(11) 0.0025(9) 0.0047(9) -0.0016(10)
O2 0.0419(14) 0.0224(12) 0.0227(11) 0.0001(8) -0.0021(9) -0.0023(10)
O3 0.051(2) 0.0253(13) 0.0335(13) -0.0012(9) 0.0088(11) -0.0041(11)
O4 0.0427(14) 0.0331(13) 0.0307(12) 0.0022(10) 0.0005(10) 0.0046(11)
C4 0.051(2) 0.033(2) 0.029(2) 0.0036(14) 0.0030(15) 0.002(2)

loop_
_atom_site_label
_atom_site_type_symbol
_atom_site_fract_x
_atom_site_fract_y
_atom_site_fract_z
_atom_site_U_iso_or_equiv
_atom_site_thermal_displace_type
_atom_site_occupancy
_atom_site_calc_flag
_atom_site_refinement_flags
Cu1 Cu 0.24313(5) 0.25090(2) -0.04214(2) 0.01806(10) Uani 1 d .
Cl1 Cl -0.25465(12) 0.24471(5) -0.02454(5) 0.0299(2) Uani 1 d .
Cl2 Cl 0.39337(12) 0.29207(6) 0.47032(5) 0.0292(2) Uani 1 d .
C101 C 0.3550(5) 0.2118(2) 0.1709(2) 0.0283(7) Uani 1 d .
H10A H 0.5035(5) 0.2169(2) 0.1839(2) 0.034 Uiso 1 calc R
H10B H 0.3097(5) 0.1734(2) 0.2252(2) 0.034 Uiso 1 calc R
N102 N 0.2824(4) 0.1559(2) 0.0694(2) 0.0182(5) Uani 1 d .
C103 C 0.2792(4) 0.0531(2) 0.0625(2) 0.0159(5) Uani 1 d .
N104 N 0.2288(4) -0.0039(2) -0.0335(2) 0.0191(5) Uani 1 d D
H104 H 0.2376(43) -0.0700(14) -0.0346(21) 0.023 Uiso 1 d D
C105 C 0.2016(4) 0.0331(2) -0.1297(2) 0.0173(6) Uani 1 d .
N106 N 0.2057(3) 0.1312(2) -0.1465(2) 0.0181(5) Uani 1 d D
H106 H 0.2047(43) 0.1484(22) -0.2079(15) 0.022 Uiso 1 d D
N131 N 0.3211(4) -0.0083(2) 0.1415(2) 0.0231(5) Uani 1 d D
H13A H 0.3388(46) 0.0152(23) 0.2034(15) 0.028 Uiso 1 d D
H13B H 0.3074(46) -0.0750(14) 0.1281(22) 0.028 Uiso 1 d D
O151 O 0.1696(3) -0.04896(14) -0.20086(14) 0.0224(4) Uani 1 d .
C152 C 0.1325(5) -0.0253(2) -0.3100(2) 0.0233(6) Uani 1 d .
H15A H 0.2481(5) 0.0150(2) -0.3264(2) 0.028 Uiso 1 calc R
H15B H 0.0110(5) 0.0157(2) -0.3243(2) 0.028 Uiso 1 calc R
C153 C 0.1039(5) -0.1289(2) -0.3732(2) 0.0320(7) Uani 1 d .
H15C H 0.0790(5) -0.1169(2) -0.4458(2) 0.048 Uiso 1 calc R
H15D H -0.0108(5) -0.1680(2) -0.3562(2) 0.048 Uiso 1 calc R
H15E H 0.2251(5) -0.1687(2) -0.3582(2) 0.048 Uiso 1 calc R
C201 C 0.2700(5) 0.3214(2) 0.1716(2) 0.0254(7) Uani 1 d .
H20A H 0.1309(5) 0.3182(2) 0.1861(2) 0.031 Uiso 1 calc R
H20B H 0.3525(5) 0.3679(2) 0.2256(2) 0.031 Uiso 1 calc R
N202 N 0.2723(3) 0.3625(2) 0.0700(2) 0.0185(5) Uani 1 d .
C203 C 0.2645(4) 0.4638(2) 0.0631(2) 0.0160(5) Uani 1 d .
N204 N 0.2493(4) 0.5075(2) -0.0319(2) 0.0184(5) Uani 1 d D
H204 H 0.2508(43) 0.5753(14) -0.0339(21) 0.022 Uiso 1 d D
C205 C 0.2232(4) 0.4556(2) -0.1286(2) 0.0162(5) Uani 1 d .
N206 N 0.2157(4) 0.3545(2) -0.1461(2) 0.0182(5) Uani 1 d D
H206 H 0.2003(42) 0.3347(22) -0.2110(14) 0.022 Uiso 1 d D
N231 N 0.2690(4) 0.5370(2) 0.1429(2) 0.0219(5) Uani 1 d D
H23A H 0.3017(43) 0.5248(23) 0.2098(14) 0.026 Uiso 1 d D
H23B H 0.2595(44) 0.6037(15) 0.1269(21) 0.026 Uiso 1 d D
O251 O 0.2068(3) 0.52725(14) -0.19935(13) 0.0212(4) Uani 1 d .
C252 C 0.1728(5) 0.4888(2) -0.3087(2) 0.0220(6) Uani 1 d .
H25A H 0.0479(5) 0.4449(2) -0.3256(2) 0.026 Uiso 1 calc R
H25B H 0.2863(5) 0.4473(2) -0.3244(2) 0.026 Uiso 1 calc R
C253 C 0.1559(5) 0.5852(2) -0.3695(2) 0.0271(7) Uani 1 d .
H25C H 0.1332(5) 0.5639(2) -0.4426(2) 0.041 Uiso 1 calc R
H25D H 0.2803(5) 0.6279(2) -0.3517(2) 0.041 Uiso 1 calc R
H25E H 0.0432(5) 0.6254(2) -0.3529(2) 0.041 Uiso 1 calc R
O1 O 0.1415(3) 0.2283(2) -0.35380(15) 0.0279(5) Uani 1 d D
H11 H 0.1965(48) 0.2453(28) -0.4003(21) 0.042 Uiso 1 d D
H12 H 0.0148(29) 0.2264(28) -0.3747(25) 0.042 Uiso 1 d D
O2 O 0.3385(4) 0.5211(2) 0.3728(2) 0.0300(5) Uani 1 d D
H21 H 0.3643(53) 0.4681(20) 0.4045(24) 0.045 Uiso 1 d D
H22 H 0.4009(49) 0.5683(22) 0.4132(22) 0.045 Uiso 1 d D
O3 O 0.4019(4) 0.0421(2) 0.3707(2) 0.0366(6) Uani 1 d D
H31 H 0.3924(58) 0.0927(23) 0.4143(24) 0.055 Uiso 1 d D
H32 H 0.3650(57) -0.0032(24) 0.4047(26) 0.055 Uiso 1 d D
O4 O 0.2749(4) -0.1728(2) 0.3967(2) 0.0361(5) Uani 1 d D
H4 H 0.3554(48) -0.2081(27) 0.4411(23) 0.054 Uiso 1 d D
C4 C 0.3150(6) -0.2131(3) 0.2989(2) 0.0379(8) Uani 1 d .
H4A H 0.2070(17) -0.1950(15) 0.2453(3) 0.057 Uiso 1 calc R
H4B H 0.3226(33) -0.2886(3) 0.2978(6) 0.057 Uiso 1 calc R
H4C H 0.4429(17) -0.1829(13) 0.2869(8) 0.057 Uiso 1 calc R

loop_
_atom_type_symbol
_atom_type_description
_atom_type_scat_dispersion_real
_atom_type_scat_dispersion_imag
_atom_type_scat_source
C C 0.0033 0.0016 'International Tables Vol C Tables 4.2.6.8 and 6.1.1.4'
H H 0.0000 0.0000 'International Tables Vol C Tables 4.2.6.8 and 6.1.1.4'
N N 0.0061 0.0033 'International Tables Vol C Tables 4.2.6.8 and 6.1.1.4'
O O 0.0106 0.0060 'International Tables Vol C Tables 4.2.6.8 and 6.1.1.4'
Cl Cl 0.1484 0.1585 'International Tables Vol C Tables 4.2.6.8 and 6.1.1.4'
Cu Cu 0.3201 1.2651 'International Tables Vol C Tables 4.2.6.8 and 6.1.1.4'

loop_
_geom_angle_atom_site_label_1
_geom_angle_atom_site_label_2
_geom_angle_atom_site_label_3
_geom_angle
_geom_angle_publ_flag
N102 Cu1 N202 84.72(9) y
N102 Cu1 N206 175.50(9) y
N202 Cu1 N206 91.21(9) y
N102 Cu1 N106 90.96(9) y
N202 Cu1 N106 175.17(9) y
N206 Cu1 N106 93.17(9) y
N102 C101 C201 108.6(2) ?
C103 N102 C101 118.1(2) ?
C103 N102 Cu1 128.7(2) ?
C101 N102 Cu1 112.5(2) ?
N102 C103 N131 126.3(2) ?
N102 C103 N104 120.6(2) ?
N131 C103 N104 113.1(2) ?
C105 N104 C103 128.2(2) ?
N106 C105 O151 126.9(2) ?
N106 C105 N104 124.3(2) ?
O151 C105 N104 108.7(2) ?
C105 N106 Cu1 126.7(2) ?
C105 O151 C152 117.1(2) ?
O151 C152 C153 106.8(2) ?
N202 C201 C101 109.0(2) ?
C203 N202 C201 118.5(2) ?
C203 N202 Cu1 128.2(2) ?
C201 N202 Cu1 112.5(2) ?
N202 C203 N231 125.7(2) ?
N202 C203 N204 121.5(2) ?
N231 C203 N204 112.7(2) ?
C205 N204 C203 127.8(2) ?
N206 C205 O251 126.9(2) ?
N206 C205 N204 124.5(2) ?
O251 C205 N204 108.6(2) ?
C205 N206 Cu1 126.5(2) ?
C205 O251 C252 117.8(2) ?
O251 C252 C253 106.2(2) ?

loop_
_geom_bond_atom_site_label_1
_geom_bond_atom_site_label_2
_geom_bond_distance
_geom_bond_publ_flag
Cu1 N102 1.945(2) y
Cu1 N202 1.945(2) y
Cu1 N206 1.946(2) y
Cu1 N106 1.948(2) y
C101 N102 1.460(3) ?
C101 C201 1.514(4) ?
N102 C103 1.299(3) ?
C103 N131 1.335(3) ?
C103 N104 1.389(3) ?
N104 C105 1.359(3) ?
C105 N106 1.278(3) ?
C105 O151 1.334(3) ?
O151 C152 1.460(3) ?
C152 C153 1.491(4) ?
C201 N202 1.461(3) ?
N202 C203 1.296(3) ?
C203 N231 1.341(3) ?
C203 N204 1.384(3) ?
N204 C205 1.364(3) ?
C205 N206 1.284(3) ?
C205 O251 1.335(3) ?
O251 C252 1.455(3) ?
C252 C253 1.500(4) ?
O4 C4 1.410(4) ?

loop_
_geom_torsion_atom_site_label_1
_geom_torsion_atom_site_label_2
_geom_torsion_atom_site_label_3
_geom_torsion_atom_site_label_4
_geom_torsion
C201 C101 N102 C103 -157.8(3)
C201 C101 N102 Cu1 31.2(3)
N202 Cu1 N102 C103 177.7(3)
N206 Cu1 N102 C103 -156.9(11)
N106 Cu1 N102 C103 -0.1(3)
N202 Cu1 N102 C101 -12.5(2)
N206 Cu1 N102 C101 13.0(13)
N106 Cu1 N102 C101 169.7(2)
C101 N102 C103 N131 5.7(4)
Cu1 N102 C103 N131 175.0(2)
C101 N102 C103 N104 -174.3(2)
Cu1 N102 C103 N104 -5.0(4)
N102 C103 N104 C105 8.4(4)
N131 C103 N104 C105 -171.6(3)
C103 N104 C105 N106 -4.9(5)
C103 N104 C105 O151 175.5(2)
O151 C105 N106 Cu1 177.7(2)
N104 C105 N106 Cu1 -1.9(4)
N102 Cu1 N106 C105 3.6(2)
N202 Cu1 N106 C105 -22.9(13)
N206 Cu1 N106 C105 -178.2(2)
N106 C105 O151 C152 -0.9(4)
N104 C105 O151 C152 178.8(2)
C105 O151 C152 C153 179.4(2)
N102 C101 C201 N202 -38.6(3)
C101 C201 N202 C203 -159.8(3)
C101 C201 N202 Cu1 29.4(3)
N102 Cu1 N202 C203 -179.8(3)
N206 Cu1 N202 C203 2.1(2)
N106 Cu1 N202 C203 -153.1(10)
N102 Cu1 N202 C201 -10.1(2)
N206 Cu1 N202 C201 171.8(2)
N106 Cu1 N202 C201 16.6(12)
C201 N202 C203 N231 5.1(4)
Cu1 N202 C203 N231 174.2(2)
C201 N202 C203 N204 -174.7(2)
Cu1 N202 C203 N204 -5.5(4)
N202 C203 N204 C205 6.0(4)
N231 C203 N204 C205 -173.7(3)
C203 N204 C205 N206 -2.7(4)
C203 N204 C205 O251 177.2(2)
O251 C205 N206 Cu1 179.2(2)
N204 C205 N206 Cu1 -1.0(4)
N102 Cu1 N206 C205 -24.2(14)
N202 Cu1 N206 C205 1.2(2)
N106 Cu1 N206 C205 179.1(2)
N206 C205 O251 C252 1.3(4)
N204 C205 O251 C252 -178.5(2)
C205 O251 C252 C253 178.7(2)
